data_7004191
loop_
_publ_author_name
'Stylianou, Marios'
'Drouza, Chryssoula'
'Viskadourakis, Zacharias'
'Giapintzakis, John'
'Keramidas, Anastasios D.'

_publ_section_title
;
 Synthesis, structure, magnetic properties and aqueous solution
 characterization of p-hydroquinone and phenol iminodiacetate
 copper(ii) complexes
;
_journal_issue 44
_journal_name_full 'Dalton Transactions'
_journal_page_first 6188
_journal_page_last 6204
_journal_paper_doi 10.1039/b803854f
_journal_year 2008
_chemical_formula_sum 'C72 H68 Cu2 N2 O18 P2'
_chemical_formula_weight 1438.32
_chemical_name_systematic
;
?
;
_space_group_IT_number 2
_symmetry_cell_setting triclinic
_symmetry_space_group_name_Hall '-P 1'
_symmetry_space_group_name_H-M 'P -1'
_atom_sites_solution_hydrogens geom
_atom_sites_solution_primary direct
_atom_sites_solution_secondary difmap
_audit_creation_method SHELXL-97
_cell_angle_alpha 86.504(5)
_cell_angle_beta 66.668(5)
_cell_angle_gamma 70.169(5)
_cell_formula_units_Z 1
_cell_length_a 11.9672(7)
_cell_length_b 12.2783(7)
_cell_length_c 12.6196(7)
_cell_measurement_temperature 100
_cell_volume 1595.89(18)
_computing_structure_refinement 'SHELXL-97 (Sheldrick, 1997)'
_diffrn_ambient_temperature 100
_diffrn_measured_fraction_theta_full 0.819
_diffrn_measured_fraction_theta_max 0.819
_diffrn_radiation_monochromator graphite
_diffrn_radiation_source 'fine-focus sealed tube'
_diffrn_radiation_type MoK\a
_diffrn_radiation_wavelength 0.71073
_diffrn_reflns_av_R_equivalents 0.0204
_diffrn_reflns_av_sigmaI/netI 0.0203
_diffrn_reflns_limit_h_max 17
_diffrn_reflns_limit_h_min -17
_diffrn_reflns_limit_k_max 17
_diffrn_reflns_limit_k_min -17
_diffrn_reflns_limit_l_max 18
_diffrn_reflns_limit_l_min -18
_diffrn_reflns_number 30298
_diffrn_reflns_theta_full 31.12
_diffrn_reflns_theta_max 31.12
_diffrn_reflns_theta_min 3.46
_exptl_absorpt_coefficient_mu 0.794
_exptl_absorpt_correction_T_max 0.783
_exptl_absorpt_correction_T_min 0.614
_exptl_absorpt_correction_type analytical
_exptl_crystal_density_diffrn 1.497
_exptl_crystal_density_method 'not measured'
_exptl_crystal_F_000 746
_exptl_crystal_size_max 0.336
_exptl_crystal_size_mid 0.278
_exptl_crystal_size_min 0.164
_refine_diff_density_max 0.503
_refine_diff_density_min -0.457
_refine_diff_density_rms 0.065
_refine_ls_extinction_method none
_refine_ls_goodness_of_fit_ref 1.023
_refine_ls_hydrogen_treatment mixed
_refine_ls_matrix_type full
_refine_ls_number_parameters 473
_refine_ls_number_reflns 8424
_refine_ls_number_restraints 0
_refine_ls_restrained_S_all 1.023
_refine_ls_R_factor_all 0.0352
_refine_ls_R_factor_gt 0.0311
_refine_ls_shift/su_max 0.002
_refine_ls_shift/su_mean 0.000
_refine_ls_structure_factor_coef Fsqd
_refine_ls_weighting_details 'calc w=1/[\s^2^(Fo^2^)+(0.0379P)^2^+1.2840P] where P=(Fo^2^+2Fc^2^)/3'
_refine_ls_weighting_scheme calc
_refine_ls_wR_factor_gt 0.0768
_refine_ls_wR_factor_ref 0.0792
_reflns_number_gt 7616
_reflns_number_total 8424
_reflns_threshold_expression >2sigma(I)
_cod_data_source_file b803854f.txt
_cod_data_source_block Cu7
_cod_depositor_comments
;
The following automatic conversions were performed:
'_symmetry_cell_setting' value 'Triclinic' changed to 'triclinic'
according to '/home/saulius/struct/CIF-dictionaries/cif_core.dic'
dictionary named 'cif_core.dic' version 2.4.1 from 2010-06-29.

Automatic conversion script
Id: cif_fix_enum 1527 2010-12-29 10:47:43Z saulius 
;
_cod_original_cell_volume 1595.89(16)
_cod_original_sg_symbol_H-M P-1
_cod_database_code 7004191

loop_
_symmetry_equiv_pos_as_xyz
'x, y, z'
'-x, -y, -z'

loop_
_atom_site_label
_atom_site_type_symbol
_atom_site_fract_x
_atom_site_fract_y
_atom_site_fract_z
_atom_site_U_iso_or_equiv
_atom_site_adp_type
_atom_site_occupancy
_atom_site_symmetry_multiplicity
_atom_site_calc_flag
_atom_site_refinement_flags
_atom_site_disorder_assembly
_atom_site_disorder_group
O1 O 0.97149(11) 0.97204(9) 0.10528(8) 0.0100(2) Uani 1 1 d . . .
N N 1.25238(13) 1.07951(10) -0.09931(10) 0.0088(2) Uani 1 1 d . . .
O5 O 1.46024(12) 0.87515(10) 0.01200(10) 0.0167(2) Uani 1 1 d . . .
O3 O 1.24463(11) 0.93935(9) 0.06750(9) 0.0129(2) Uani 1 1 d . . .
O2 O 1.02199(12) 1.21009(9) 0.06613(10) 0.0157(2) Uani 1 1 d . . .
C12 C 1.36040(16) 0.92756(12) -0.00375(12) 0.0116(3) Uani 1 1 d . . .
C10 C 1.24658(16) 1.18226(12) -0.03788(12) 0.0122(3) Uani 1 1 d . . .
H10A H 1.2893 1.2280 -0.0942 0.015 Uiso 1 1 calc R . .
H10B H 1.2929 1.1560 0.0121 0.015 Uiso 1 1 calc R . .
C13 C 0.19694(15) 0.52315(12) 0.30046(12) 0.0116(3) Uani 1 1 d . . .
C20 C 0.48031(17) 0.37177(13) 0.14295(13) 0.0146(3) Uani 1 1 d . . .
H20 H 0.4137 0.4003 0.1173 0.018 Uiso 1 1 calc R . .
C31 C 0.23303(16) 0.28171(12) 0.36538(12) 0.0115(3) Uani 1 1 d . . .
C21 C 0.60827(17) 0.33465(14) 0.06400(13) 0.0166(3) Uani 1 1 d . . .
H21 H 0.6276 0.3376 -0.0149 0.020 Uiso 1 1 calc R . .
C19 C 0.45157(16) 0.36620(12) 0.26205(12) 0.0119(3) Uani 1 1 d . . .
C24 C 0.55220(17) 0.32558(13) 0.30025(13) 0.0153(3) Uani 1 1 d . . .
H24 H 0.5336 0.3230 0.3790 0.018 Uiso 1 1 calc R . .
C32 C 0.13883(16) 0.26530(13) 0.46787(13) 0.0147(3) Uani 1 1 d . . .
H32 H 0.1013 0.3186 0.5322 0.018 Uiso 1 1 calc R . .
C23 C 0.67935(17) 0.28924(13) 0.22049(14) 0.0172(3) Uani 1 1 d . . .
H23 H 0.7464 0.2621 0.2458 0.021 Uiso 1 1 calc R . .
C30 C 0.31292(17) 0.36305(13) 0.56629(13) 0.0155(3) Uani 1 1 d . . .
H30 H 0.3643 0.2879 0.5326 0.019 Uiso 1 1 calc R . .
C26 C 0.17730(17) 0.55805(13) 0.55580(13) 0.0151(3) Uani 1 1 d . . .
H26 H 0.1405 0.6134 0.5144 0.018 Uiso 1 1 calc R . .
C34 C 0.15711(17) 0.08978(13) 0.37671(14) 0.0162(3) Uani 1 1 d . . .
H34 H 0.1321 0.0252 0.3807 0.019 Uiso 1 1 calc R . .
C25 C 0.25684(16) 0.44619(13) 0.50388(12) 0.0124(3) Uani 1 1 d . . .
C35 C 0.24978(17) 0.10639(13) 0.27451(13) 0.0176(3) Uani 1 1 d . . .
H35 H 0.2861 0.0534 0.2102 0.021 Uiso 1 1 calc R . .
C29 C 0.29113(18) 0.39383(14) 0.67895(13) 0.0188(3) Uani 1 1 d . . .
H29 H 0.3307 0.3399 0.7197 0.023 Uiso 1 1 calc R . .
C33 C 0.10137(17) 0.16864(14) 0.47316(14) 0.0169(3) Uani 1 1 d . . .
H33 H 0.0391 0.1570 0.5413 0.020 Uiso 1 1 calc R . .
C36 C 0.28860(17) 0.20235(13) 0.26808(13) 0.0149(3) Uani 1 1 d . . .
H36 H 0.3509 0.2136 0.1997 0.018 Uiso 1 1 calc R . .
C22 C 0.70775(17) 0.29300(13) 0.10247(14) 0.0165(3) Uani 1 1 d . . .
H22 H 0.7936 0.2676 0.0492 0.020 Uiso 1 1 calc R . .
C27 C 0.15337(18) 0.58628(14) 0.66984(13) 0.0192(3) Uani 1 1 d . . .
H27 H 0.0988 0.6601 0.7053 0.023 Uiso 1 1 calc R . .
C18 C 0.10897(16) 0.51191(13) 0.25892(13) 0.0134(3) Uani 1 1 d . . .
H18 H 0.0885 0.4444 0.2673 0.016 Uiso 1 1 calc R . .
O7 O 0.52319(12) 1.12144(11) 0.61052(10) 0.0209(3) Uani 1 1 d . . .
O4 O 1.08746(13) 1.36129(10) 0.06172(11) 0.0256(3) Uani 1 1 d . . .
O6 O 0.66406(13) 1.19959(10) 0.61865(10) 0.0189(2) Uani 1 1 d . . .
C2 C 0.92363(16) 1.07159(13) 0.28371(12) 0.0113(3) Uani 1 1 d . . .
C6 C 0.78336(15) 0.97332(12) 0.27078(12) 0.0096(3) Uani 1 1 d . . .
C3 C 0.83816(16) 1.11293(12) 0.39691(12) 0.0118(3) Uani 1 1 d . . .
C28 C 0.21078(19) 0.50443(15) 0.73074(13) 0.0204(3) Uani 1 1 d . . .
H28 H 0.1952 0.5239 0.8066 0.025 Uiso 1 1 calc R . .
C11 C 1.37371(15) 0.98282(12) -0.11797(12) 0.0116(3) Uani 1 1 d . . .
H11A H 1.4457 1.0114 -0.1439 0.014 Uiso 1 1 calc R . .
H11B H 1.3902 0.9256 -0.1770 0.014 Uiso 1 1 calc R . .
C16 C 0.08240(17) 0.70426(14) 0.19374(13) 0.0164(3) Uani 1 1 d . . .
H16 H 0.0433 0.7653 0.1585 0.020 Uiso 1 1 calc R . .
C7 C 0.62644(16) 1.13716(13) 0.56589(12) 0.0127(3) Uani 1 1 d . . .
C4 C 0.72262(15) 1.08956(12) 0.44678(12) 0.0110(3) Uani 1 1 d . . .
C17 C 0.05217(17) 0.60320(14) 0.20462(14) 0.0169(3) Uani 1 1 d . . .
H17 H -0.0058 0.5965 0.1757 0.020 Uiso 1 1 calc R . .
C9 C 1.10652(16) 1.25878(13) 0.03507(12) 0.0140(3) Uani 1 1 d . . .
C15 C 0.17060(17) 0.71506(13) 0.23506(13) 0.0160(3) Uani 1 1 d . . .
H15 H 0.1902 0.7830 0.2273 0.019 Uiso 1 1 calc R . .
C5 C 0.69782(16) 1.01782(12) 0.38348(12) 0.0109(3) Uani 1 1 d . . .
C14 C 0.22882(16) 0.62435(13) 0.28763(13) 0.0148(3) Uani 1 1 d . . .
H14 H 0.2888 0.6305 0.3143 0.018 Uiso 1 1 calc R . .
C1 C 0.89491(15) 1.00540(12) 0.21751(11) 0.0093(3) Uani 1 1 d . . .
C8 C 1.23864(16) 1.11444(12) -0.21029(12) 0.0107(3) Uani 1 1 d . . .
O1W O 0.47466(14) 0.72091(12) 0.17029(10) 0.0186(2) Uani 1 1 d . . .
O2W O 0.29145(14) 0.43351(11) 0.97104(11) 0.0229(3) Uani 1 1 d . . .
H3 H 0.860(2) 1.1568(18) 0.4384(18) 0.020(5) Uiso 1 1 d . . .
H2 H 0.998(2) 1.0904(18) 0.2514(18) 0.019(5) Uiso 1 1 d . . .
H02 H 0.606(3) 1.222(3) 0.690(3) 0.058(9) Uiso 1 1 d . . .
H5 H 0.621(2) 0.9982(17) 0.4216(17) 0.017(5) Uiso 1 1 d . . .
H1WB H 0.467(2) 0.7668(19) 0.1260(19) 0.019(5) Uiso 1 1 d . . .
H2WA H 0.270(3) 0.502(2) 0.975(2) 0.041(7) Uiso 1 1 d . . .
H1WA H 0.543(3) 0.674(3) 0.137(2) 0.042(8) Uiso 1 1 d . . .
H2WB H 0.228(3) 0.412(2) 0.997(2) 0.046(8) Uiso 1 1 d . . .
H8A H 1.3150(19) 1.1299(16) -0.2608(16) 0.011(4) Uiso 1 1 d . . .
H8B H 1.164(2) 1.1866(17) -0.1900(16) 0.013(4) Uiso 1 1 d . . .
Cu Cu 1.109347(18) 1.030153(14) 0.010897(14) 0.00935(5) Uani 1 1 d . . .
P P 0.28407(4) 0.40478(3) 0.35927(3) 0.01032(8) Uani 1 1 d . . .

loop_
_atom_site_aniso_label
_atom_site_aniso_U_11
_atom_site_aniso_U_22
_atom_site_aniso_U_33
_atom_site_aniso_U_23
_atom_site_aniso_U_13
_atom_site_aniso_U_12
O1 0.0085(6) 0.0139(5) 0.0075(4) 0.0004(3) -0.0015(4) -0.0056(4)
N 0.0081(7) 0.0092(5) 0.0085(5) 0.0000(4) -0.0021(5) -0.0034(5)
O5 0.0131(7) 0.0186(5) 0.0193(5) 0.0038(4) -0.0089(5) -0.0039(5)
O3 0.0114(6) 0.0151(5) 0.0119(4) 0.0027(4) -0.0043(4) -0.0049(5)
O2 0.0112(7) 0.0127(5) 0.0187(5) -0.0022(4) -0.0013(5) -0.0038(5)
C12 0.0124(9) 0.0104(6) 0.0130(6) -0.0001(5) -0.0057(6) -0.0043(6)
C10 0.0142(9) 0.0122(6) 0.0119(6) -0.0002(5) -0.0044(6) -0.0074(6)
C13 0.0107(9) 0.0123(6) 0.0099(6) 0.0008(5) -0.0034(6) -0.0027(6)
C20 0.0151(9) 0.0174(7) 0.0131(6) 0.0015(5) -0.0061(6) -0.0069(7)
C31 0.0118(9) 0.0110(6) 0.0126(6) 0.0012(5) -0.0059(6) -0.0038(6)
C21 0.0163(10) 0.0185(7) 0.0142(6) 0.0002(5) -0.0038(6) -0.0074(7)
C19 0.0108(9) 0.0118(6) 0.0124(6) 0.0002(5) -0.0041(6) -0.0036(6)
C24 0.0154(9) 0.0154(7) 0.0160(7) 0.0019(5) -0.0081(6) -0.0045(7)
C32 0.0138(9) 0.0134(6) 0.0135(6) -0.0008(5) -0.0026(6) -0.0037(6)
C23 0.0145(10) 0.0144(7) 0.0241(8) 0.0021(6) -0.0103(7) -0.0036(7)
C30 0.0173(9) 0.0160(7) 0.0143(6) 0.0017(5) -0.0071(6) -0.0061(7)
C26 0.0176(10) 0.0141(6) 0.0136(6) -0.0003(5) -0.0056(6) -0.0059(7)
C34 0.0175(10) 0.0131(6) 0.0224(7) 0.0033(5) -0.0120(7) -0.0060(7)
C25 0.0135(9) 0.0142(6) 0.0103(6) 0.0002(5) -0.0045(6) -0.0056(6)
C35 0.0219(10) 0.0155(7) 0.0173(7) -0.0020(5) -0.0092(7) -0.0064(7)
C29 0.0252(10) 0.0234(8) 0.0145(7) 0.0072(6) -0.0110(7) -0.0135(8)
C33 0.0157(10) 0.0168(7) 0.0168(7) 0.0024(5) -0.0037(6) -0.0074(7)
C36 0.0153(9) 0.0167(7) 0.0117(6) -0.0013(5) -0.0038(6) -0.0060(7)
C22 0.0107(9) 0.0145(7) 0.0202(7) -0.0011(5) -0.0013(6) -0.0049(7)
C27 0.0241(10) 0.0186(7) 0.0150(7) -0.0027(5) -0.0052(7) -0.0098(7)
C18 0.0109(9) 0.0136(6) 0.0146(6) -0.0002(5) -0.0049(6) -0.0030(6)
O7 0.0125(7) 0.0313(6) 0.0158(5) -0.0063(4) 0.0013(5) -0.0109(6)
O4 0.0202(8) 0.0139(5) 0.0332(7) -0.0090(5) 0.0012(6) -0.0070(5)
O6 0.0182(7) 0.0259(6) 0.0117(5) -0.0058(4) -0.0004(5) -0.0122(5)
C2 0.0099(9) 0.0152(6) 0.0102(6) 0.0022(5) -0.0037(6) -0.0066(6)
C6 0.0092(8) 0.0105(6) 0.0096(6) 0.0014(4) -0.0039(5) -0.0040(6)
C3 0.0125(9) 0.0139(6) 0.0106(6) 0.0011(5) -0.0052(6) -0.0058(6)
C28 0.0289(11) 0.0260(8) 0.0125(6) 0.0012(6) -0.0084(7) -0.0165(8)
C11 0.0094(8) 0.0126(6) 0.0116(6) 0.0009(5) -0.0035(6) -0.0029(6)
C16 0.0103(9) 0.0163(7) 0.0153(7) 0.0036(5) -0.0024(6) 0.0005(7)
C7 0.0129(9) 0.0136(6) 0.0109(6) 0.0007(5) -0.0045(6) -0.0040(6)
C4 0.0101(8) 0.0131(6) 0.0084(6) 0.0007(5) -0.0027(5) -0.0036(6)
C17 0.0123(9) 0.0189(7) 0.0182(7) 0.0014(5) -0.0076(6) -0.0021(7)
C9 0.0143(9) 0.0129(6) 0.0128(6) -0.0008(5) -0.0029(6) -0.0048(6)
C15 0.0154(10) 0.0128(6) 0.0159(7) 0.0021(5) -0.0032(6) -0.0039(7)
C5 0.0095(9) 0.0127(6) 0.0105(6) 0.0016(5) -0.0034(6) -0.0045(6)
C14 0.0145(9) 0.0150(7) 0.0161(6) 0.0019(5) -0.0065(6) -0.0060(7)
C1 0.0087(8) 0.0091(6) 0.0086(6) 0.0012(4) -0.0030(5) -0.0019(6)
C8 0.0118(9) 0.0116(6) 0.0100(6) 0.0022(5) -0.0045(6) -0.0056(6)
O1W 0.0184(8) 0.0209(6) 0.0108(5) 0.0010(4) -0.0024(5) -0.0039(6)
O2W 0.0204(8) 0.0153(6) 0.0279(6) -0.0005(5) -0.0033(6) -0.0072(6)
Cu 0.00856(11) 0.01088(8) 0.00872(8) 0.00143(6) -0.00247(7) -0.00476(8)
P 0.0113(2) 0.01048(16) 0.00928(15) 0.00041(12) -0.00437(14) -0.00346(15)

loop_
_atom_type_symbol
_atom_type_description
_atom_type_scat_dispersion_real
_atom_type_scat_dispersion_imag
_atom_type_scat_source
H H 0.0000 0.0000 'International Tables Vol C Tables 4.2.6.8 and 6.1.1.4'
C C 0.0033 0.0016 'International Tables Vol C Tables 4.2.6.8 and 6.1.1.4'
N N 0.0061 0.0033 'International Tables Vol C Tables 4.2.6.8 and 6.1.1.4'
O O 0.0106 0.0060 'International Tables Vol C Tables 4.2.6.8 and 6.1.1.4'
P P 0.1023 0.0942 'International Tables Vol C Tables 4.2.6.8 and 6.1.1.4'
Cu Cu 0.3201 1.2651 'International Tables Vol C Tables 4.2.6.8 and 6.1.1.4'

loop_
_geom_angle_atom_site_label_1
_geom_angle_atom_site_label_2
_geom_angle_atom_site_label_3
_geom_angle
_geom_angle_site_symmetry_1
_geom_angle_site_symmetry_3
_geom_angle_publ_flag
C1 O1 Cu 125.30(8) . . ?
C1 O1 Cu 119.90(9) . 2_775 ?
Cu O1 Cu 99.80(4) . 2_775 ?
C11 N C10 110.13(11) . . ?
C11 N C8 112.31(11) . . ?
C10 N C8 108.70(10) . . ?
C11 N Cu 106.60(8) . . ?
C10 N Cu 105.12(9) . . ?
C8 N Cu 113.72(9) . . ?
C12 O3 Cu 113.77(9) . . ?
C9 O2 Cu 110.72(10) . . ?
O5 C12 O3 125.71(13) . . ?
O5 C12 C11 118.32(14) . . ?
O3 C12 C11 115.96(13) . . ?
N C10 C9 111.88(12) . . ?
C18 C13 C14 120.75(13) . . ?
C18 C13 P 121.42(11) . . ?
C14 C13 P 117.57(11) . . ?
C21 C20 C19 119.73(15) . . ?
C32 C31 C36 120.32(13) . . ?
C32 C31 P 119.69(11) . . ?
C36 C31 P 119.99(11) . . ?
C20 C21 C22 120.11(14) . . ?
C24 C19 C20 119.86(15) . . ?
C24 C19 P 122.44(11) . . ?
C20 C19 P 117.61(12) . . ?
C23 C24 C19 119.73(14) . . ?
C33 C32 C31 119.61(14) . . ?
C24 C23 C22 120.39(15) . . ?
C29 C30 C25 119.49(15) . . ?
C27 C26 C25 119.70(14) . . ?
C35 C34 C33 120.60(13) . . ?
C26 C25 C30 120.01(13) . . ?
C26 C25 P 120.93(11) . . ?
C30 C25 P 119.02(11) . . ?
C34 C35 C36 120.10(14) . . ?
C28 C29 C30 120.32(15) . . ?
C34 C33 C32 119.95(15) . . ?
C35 C36 C31 119.43(14) . . ?
C21 C22 C23 120.17(16) . . ?
C28 C27 C26 120.16(15) . . ?
C17 C18 C13 119.16(13) . . ?
C3 C2 C1 120.32(13) . . ?
C5 C6 C1 119.23(12) . . ?
C5 C6 C8 119.73(12) . 2_775 ?
C1 C6 C8 120.89(13) . 2_775 ?
C2 C3 C4 120.64(12) . . ?
C29 C28 C27 120.27(14) . . ?
N C11 C12 108.50(12) . . ?
C17 C16 C15 120.74(14) . . ?
O7 C7 O6 123.28(14) . . ?
O7 C7 C4 123.48(13) . . ?
O6 C7 C4 113.24(13) . . ?
C3 C4 C5 119.01(13) . . ?
C3 C4 C7 121.84(12) . . ?
C5 C4 C7 119.13(13) . . ?
C16 C17 C18 119.94(14) . . ?
O4 C9 O2 126.14(16) . . ?
O4 C9 C10 117.12(13) . . ?
O2 C9 C10 116.68(12) . . ?
C14 C15 C16 119.75(13) . . ?
C6 C5 C4 121.30(13) . . ?
C15 C14 C13 119.64(14) . . ?
O1 C1 C2 121.18(13) . . ?
O1 C1 C6 119.71(11) . . ?
C2 C1 C6 119.12(13) . . ?
N C8 C6 114.69(11) . 2_775 ?
O1 Cu N 174.03(4) . . ?
O1 Cu O3 99.01(4) . . ?
N Cu O3 82.73(5) . . ?
O1 Cu O1 80.20(4) . 2_775 ?
N Cu O1 95.07(4) . 2_775 ?
O3 Cu O1 144.77(4) . 2_775 ?
O1 Cu O2 101.50(4) . . ?
N Cu O2 82.71(5) . . ?
O3 Cu O2 115.94(4) . . ?
O1 Cu O2 98.48(4) 2_775 . ?
C13 P C25 110.68(7) . . ?
C13 P C19 105.92(7) . . ?
C25 P C19 112.19(7) . . ?
C13 P C31 111.12(7) . . ?
C25 P C31 107.73(6) . . ?
C19 P C31 109.22(7) . . ?

loop_
_geom_bond_atom_site_label_1
_geom_bond_atom_site_label_2
_geom_bond_distance
_geom_bond_site_symmetry_2
_geom_bond_publ_flag
O1 C1 1.3422(16) . ?
O1 Cu 1.9463(10) . ?
O1 Cu 2.0572(10) 2_775 ?
N C11 1.472(2) . ?
N C10 1.4881(16) . ?
N C8 1.4947(17) . ?
N Cu 1.9866(12) . ?
O5 C12 1.2377(19) . ?
O3 C12 1.2815(19) . ?
O3 Cu 1.9921(11) . ?
O2 C9 1.2657(18) . ?
O2 Cu 2.1221(11) . ?
C12 C11 1.5283(19) . ?
C10 C9 1.534(2) . ?
C13 C18 1.395(2) . ?
C13 C14 1.4014(19) . ?
C13 P 1.7898(15) . ?
C20 C21 1.385(2) . ?
C20 C19 1.4056(19) . ?
C31 C32 1.397(2) . ?
C31 C36 1.400(2) . ?
C31 P 1.7991(14) . ?
C21 C22 1.389(2) . ?
C19 C24 1.398(2) . ?
C19 P 1.7962(17) . ?
C24 C23 1.382(3) . ?
C32 C33 1.3933(19) . ?
C23 C22 1.392(2) . ?
C30 C29 1.392(2) . ?
C30 C25 1.403(2) . ?
C26 C27 1.393(2) . ?
C26 C25 1.397(2) . ?
C34 C35 1.387(2) . ?
C34 C33 1.388(2) . ?
C25 P 1.7957(14) . ?
C35 C36 1.393(2) . ?
C29 C28 1.386(3) . ?
C27 C28 1.389(2) . ?
C18 C17 1.395(2) . ?
O7 C7 1.2160(19) . ?
O4 C9 1.2432(17) . ?
O6 C7 1.3294(16) . ?
C2 C3 1.387(2) . ?
C2 C1 1.4059(17) . ?
C6 C5 1.390(2) . ?
C6 C1 1.4152(19) . ?
C6 C8 1.5051(17) 2_775 ?
C3 C4 1.396(2) . ?
C16 C17 1.391(2) . ?
C16 C15 1.394(2) . ?
C7 C4 1.485(2) . ?
C4 C5 1.3974(18) . ?
C15 C14 1.384(2) . ?
C8 C6 1.5051(17) 2_775 ?
Cu O1 2.0572(10) 2_775 ?
